data_2012515
loop_
_publ_author_name
'Usman, Anwar'
'Razak, Ibrahim Abdul'
'Fun, Hoong-Kun'
'Chantrapromma, Suchada'
'Zhang, Yan'
'Xu, Jian-Hua'

_publ_section_title
;Syn- and anticlinal isomers of
 2a'-acetoxy-1,7'-diacetyl-7',7a'-dihydro-2-oxospiro[1<i>H</i>-indole-3(2<i>H</i>),2'(2a'<i>H</i>)-oxeto[3,2-<i>b</i>]indole]
;
_journal_issue 2
_journal_name_full 'Acta Crystallographica Section C'
_journal_page_first o59
_journal_page_last o62
_journal_paper_doi 10.1107/S0108270101020820
_journal_volume 58
_journal_year 2002
_chemical_formula_iupac 'C22 H18 N2 O6'
_chemical_formula_moiety 'C22 H18 N2 O6'
_chemical_formula_sum 'C22 H18 N2 O6'
_chemical_formula_weight 406.38
_chemical_melting_point 466
_chemical_name_systematic
;
syn-2a'-acetoxy-1,7'-diacetyl-7',7a'-dihydro-2-oxo-
spiro[1H-indole-3(2H),2'(2a'H)oxeto[2,3-b]indole]
;
_space_group_IT_number 2
_symmetry_cell_setting triclinic
_symmetry_space_group_name_Hall '-P 1'
_symmetry_space_group_name_H-M 'P -1'
_atom_sites_solution_hydrogens geom
_atom_sites_solution_primary direct
_atom_sites_solution_secondary difmap
_audit_creation_method SHELXL-97
_cell_angle_alpha 75.8970(10)
_cell_angle_beta 89.8310(10)
_cell_angle_gamma 62.2010(10)
_cell_formula_units_Z 2
_cell_length_a 8.9350(4)
_cell_length_b 9.1189(3)
_cell_length_c 13.4690(6)
_cell_measurement_reflns_used 4055
_cell_measurement_temperature 183(2)
_cell_measurement_theta_max 28.30
_cell_measurement_theta_min 2.60
_cell_volume 933.64(7)
_computing_cell_refinement 'SAINT (Siemens, 1996)'
_computing_data_collection 'SMART (Siemens, 1996)'
_computing_data_reduction SAINT
_computing_molecular_graphics SHELXTL
_computing_publication_material
;
SHELXTL, PARST (Nardelli, 1995) and PLATON (Spek, 1990)
;
_computing_structure_refinement SHELXTL
_computing_structure_solution 'SHELXTL (Sheldrick, 1997)'
_diffrn_ambient_temperature 183(2)
_diffrn_detector_area_resol_mean 8.33
_diffrn_measured_fraction_theta_full .961
_diffrn_measured_fraction_theta_max .961
_diffrn_measurement_device_type 'Siemens SMART CCD area-detector'
_diffrn_measurement_method \w
_diffrn_radiation_monochromator graphite
_diffrn_radiation_source 'fine-focus sealed tube'
_diffrn_radiation_type MoK\a
_diffrn_radiation_wavelength .71073
_diffrn_reflns_av_R_equivalents .0780
_diffrn_reflns_av_sigmaI/netI .1443
_diffrn_reflns_limit_h_max 10
_diffrn_reflns_limit_h_min -10
_diffrn_reflns_limit_k_max 10
_diffrn_reflns_limit_k_min -10
_diffrn_reflns_limit_l_max 15
_diffrn_reflns_limit_l_min -10
_diffrn_reflns_number 4475
_diffrn_reflns_theta_full 25.00
_diffrn_reflns_theta_max 25.00
_diffrn_reflns_theta_min 2.60
_diffrn_standards_decay_% negligible
_diffrn_standards_interval_count none
_diffrn_standards_number 0
_exptl_absorpt_coefficient_mu .107
_exptl_absorpt_correction_T_max .9790
_exptl_absorpt_correction_T_min .9606
_exptl_absorpt_correction_type empirical
_exptl_absorpt_process_details '(SADABS; Sheldrick, 1996)'
_exptl_crystal_colour colorless
_exptl_crystal_density_diffrn 1.446
_exptl_crystal_density_method 'not measured'
_exptl_crystal_description block
_exptl_crystal_F_000 424
_exptl_crystal_size_max .38
_exptl_crystal_size_mid .32
_exptl_crystal_size_min .20
_refine_diff_density_max .560
_refine_diff_density_min -.521
_refine_ls_extinction_coef .058(9)
_refine_ls_extinction_expression Fc^*^=kFc[1+0.001xFc^2^\l^3^/sin(2\q)]^-1/4^
_refine_ls_extinction_method SHELXL97
_refine_ls_goodness_of_fit_ref .949
_refine_ls_hydrogen_treatment constr
_refine_ls_matrix_type full
_refine_ls_number_parameters 275
_refine_ls_number_reflns 3160
_refine_ls_number_restraints 0
_refine_ls_restrained_S_all .949
_refine_ls_R_factor_all .0917
_refine_ls_R_factor_gt .0708
_refine_ls_shift/su_max <0.001
_refine_ls_shift/su_mean .000
_refine_ls_structure_factor_coef Fsqd
_refine_ls_weighting_details 'calc w = 1/[\s^2^(Fo^2^)+(0.0848P)^2^] where P = (Fo^2^+2Fc^2^)/3'
_refine_ls_weighting_scheme calc
_refine_ls_wR_factor_gt .1653
_refine_ls_wR_factor_ref .1936
_reflns_number_gt 2252
_reflns_number_total 3160
_reflns_threshold_expression I>2\s(I)
_cod_data_source_file na1545.cif
_cod_data_source_block I
_cod_depositor_comments
;
The following automatic conversions were performed:
'_symmetry_cell_setting' value 'Triclinic' changed to 'triclinic'
according to '/home/saulius/struct/CIF-dictionaries/cif_core.dic'
dictionary named 'cif_core.dic' version 2.4.1 from 2010-06-29.

Automatic conversion script
Id: cif_fix_enum 1527 2010-12-29 10:47:43Z saulius 

The following automatic conversions were performed:

'_chemical_melting_point' value '466K' was changed to '466' - the
value should be numeric and without a unit designator.

Automatic conversion script
Id: cif_fix_values 1646 2011-03-28 12:23:43Z adriana 

The following automatic conversions were performed:

'_chemical_melting_point' value '466K' was changed to '466' - the
value should be numeric and without a unit
designator.

'_symmetry_cell_setting' value 'Triclinic' changed to
'triclinic' according to
/home/saulius/struct/CIF-dictionaries/cif_core.dic dictionary named
'cif_core.dic' version 2.4.1 from 2010-06-29.

Automatic conversion script
Id: cif_fix_values 1715 2011-07-08 13:25:40Z adriana 
;
_cod_database_code 2012515
_cod_database_fobs_code 2012515

loop_
_symmetry_equiv_pos_as_xyz
'x, y, z'
'-x, -y, -z'

loop_
_atom_site_label
_atom_site_fract_x
_atom_site_fract_y
_atom_site_fract_z
_atom_site_U_iso_or_equiv
_atom_site_adp_type
_atom_site_calc_flag
_atom_site_refinement_flags
_atom_site_occupancy
_atom_site_disorder_assembly
_atom_site_disorder_group
_atom_site_type_symbol
O1 .1379(4) .7573(3) 1.08829(19) .0412(7) Uani d . 1 . . O
O2 .8978(3) .7172(3) .54551(17) .0278(6) Uani d . 1 . . O
O3 .2881(2) 1.0966(2) .69147(15) .0169(5) Uani d . 1 . . O
O4 .0809(3) 1.0288(3) .73625(17) .0241(6) Uani d . 1 . . O
O5 .3895(3) .9935(3) .91094(16) .0257(6) Uani d . 1 . . O
O6 .6206(3) .7322(3) .81079(15) .0208(5) Uani d . 1 . . O
N1 .6700(3) .8093(3) .63396(18) .0177(6) Uani d . 1 . . N
N2 .2905(3) .7927(3) .95855(18) .0161(6) Uani d . 1 . . N
C1 .3036(4) .6539(4) .9193(2) .0162(7) Uani d . 1 . . C
C2 .2490(4) .5349(4) .9572(2) .0232(7) Uani d . 1 . . C
H2 .1890 .5400 1.0139 .028 Uiso calc R 1 . . H
C3 .2872(4) .4061(4) .9074(2) .0266(8) Uani d . 1 . . C
H3 .2525 .3237 .9319 .032 Uiso calc R 1 . . H
C4 .3750(4) .3980(4) .8227(3) .0249(8) Uani d . 1 . . C
H4 .3981 .3115 .7907 .030 Uiso calc R 1 . . H
C5 .4288(4) .5192(4) .7852(2) .0204(7) Uani d . 1 . . C
H5 .4888 .5140 .7285 .025 Uiso calc R 1 . . H
C6 .3918(4) .6479(4) .8335(2) .0163(7) Uani d . 1 . . C
C7 .4389(4) .7880(3) .8115(2) .0143(7) Uani d . 1 . . C
C8 .3714(4) .8752(4) .8985(2) .0159(7) Uani d . 1 . . C
C9 .5905(4) .8711(4) .7195(2) .0151(6) Uani d . 1 . . C
H9 .6096 .9623 .7329 .018 Uiso calc R 1 . . H
C10 .5508(4) .7916(4) .5736(2) .0181(7) Uani d . 1 . . C
C11 .5790(4) .7196(4) .4914(2) .0232(7) Uani d . 1 . . C
H11 .6854 .6743 .4684 .028 Uiso calc R 1 . . H
C12 .4408(4) .7178(4) .4446(2) .0259(8) Uani d . 1 . . C
H12 .4561 .6707 .3891 .031 Uiso calc R 1 . . H
C13 .2816(4) .7841(4) .4783(2) .0270(8) Uani d . 1 . . C
H13 .1922 .7811 .4454 .032 Uiso calc R 1 . . H
C14 .2553(4) .8552(4) .5617(2) .0205(7) Uani d . 1 . . C
H14 .1487 .9010 .5843 .025 Uiso calc R 1 . . H
C15 .3922(4) .8562(3) .6102(2) .0149(7) Uani d . 1 . . C
C16 .4024(4) .9181(3) .7024(2) .0139(6) Uani d . 1 . . C
C17 .8376(4) .7622(4) .6211(2) .0188(7) Uani d . 1 . . C
C18 .9392(4) .7675(4) .7075(3) .0265(8) Uani d . 1 . . C
H18A .9137 .7184 .7725 .040 Uiso calc R 1 . . H
H18B .9102 .8848 .7021 .040 Uiso calc R 1 . . H
H18C 1.0587 .7025 .7031 .040 Uiso calc R 1 . . H
C19 .1236(4) 1.1386(4) .7090(2) .0181(7) Uani d . 1 . . C
C20 .0160(4) 1.3268(4) .6926(2) .0245(8) Uani d . 1 . . C
H20A .0785 1.3708 .7222 .037 Uiso calc R 1 . . H
H20B -.0854 1.3487 .7249 .037 Uiso calc R 1 . . H
H20C -.0149 1.3827 .6199 .037 Uiso calc R 1 . . H
C21 .2090(4) .8345(4) 1.0465(2) .0231(8) Uani d . 1 . . C
C22 .2167(5) .9747(5) 1.0823(3) .0331(9) Uani d . 1 . . C
H22A .1550 1.0825 1.0304 .050 Uiso calc R 1 . . H
H22B .3336 .9483 1.0943 .050 Uiso calc R 1 . . H
H22C .1666 .9829 1.1452 .050 Uiso calc R 1 . . H

loop_
_atom_site_aniso_label
_atom_site_aniso_U_11
_atom_site_aniso_U_22
_atom_site_aniso_U_33
_atom_site_aniso_U_12
_atom_site_aniso_U_13
_atom_site_aniso_U_23
O1 .0612(19) .0541(17) .0320(15) -.0426(15) .0334(13) -.0209(13)
O2 .0253(13) .0294(12) .0259(13) -.0099(11) .0144(10) -.0097(10)
O3 .0203(12) .0129(10) .0178(11) -.0083(9) .0059(8) -.0042(8)
O4 .0251(13) .0237(12) .0273(13) -.0139(11) .0100(9) -.0090(10)
O5 .0407(15) .0309(13) .0180(12) -.0252(12) .0092(10) -.0110(10)
O6 .0188(12) .0257(11) .0144(11) -.0098(10) .0029(8) -.0016(9)
N1 .0209(14) .0228(13) .0136(13) -.0129(12) .0071(10) -.0073(11)
N2 .0195(14) .0203(13) .0103(13) -.0106(11) .0055(10) -.0049(10)
C1 .0193(16) .0183(14) .0095(15) -.0091(13) -.0005(11) -.0011(12)
C2 .0269(18) .0236(16) .0183(17) -.0139(15) .0036(13) -.0005(13)
C3 .039(2) .0221(16) .0218(18) -.0203(16) -.0001(14) .0015(14)
C4 .0299(19) .0159(15) .0274(19) -.0095(14) .0004(14) -.0065(14)
C5 .0227(17) .0165(15) .0179(16) -.0061(13) .0022(12) -.0048(13)
C6 .0209(16) .0158(14) .0111(15) -.0093(13) .0006(11) -.0005(12)
C7 .0157(16) .0164(14) .0108(15) -.0078(13) .0030(11) -.0032(12)
C8 .0199(17) .0205(15) .0115(15) -.0122(13) .0033(11) -.0061(12)
C9 .0184(16) .0212(15) .0115(15) -.0130(13) .0075(11) -.0067(12)
C10 .0257(17) .0174(15) .0130(15) -.0131(14) .0031(12) -.0014(12)
C11 .035(2) .0235(16) .0164(17) -.0177(15) .0112(13) -.0067(13)
C12 .041(2) .0267(17) .0165(17) -.0193(16) .0079(14) -.0117(14)
C13 .037(2) .0311(18) .0205(18) -.0211(16) .0006(14) -.0090(14)
C14 .0252(18) .0242(16) .0163(16) -.0153(14) .0039(12) -.0052(13)
C15 .0229(16) .0137(14) .0083(15) -.0101(13) .0034(11) -.0004(11)
C16 .0156(15) .0109(13) .0162(16) -.0072(12) .0045(11) -.0040(12)
C17 .0209(17) .0141(15) .0198(17) -.0090(13) .0074(12) -.0006(12)
C18 .0215(18) .0305(18) .0286(19) -.0129(15) .0061(13) -.0091(15)
C19 .0165(16) .0204(15) .0141(16) -.0062(14) .0022(11) -.0049(12)
C20 .0228(18) .0189(16) .0260(18) -.0056(14) .0081(13) -.0054(14)
C21 .0256(18) .0255(17) .0130(16) -.0075(15) .0070(13) -.0064(13)
C22 .039(2) .044(2) .027(2) -.0222(18) .0178(15) -.0242(17)

loop_
_atom_type_symbol
_atom_type_description
_atom_type_scat_dispersion_real
_atom_type_scat_dispersion_imag
_atom_type_scat_source
C C .0033 .0016 'International Tables Vol C Tables 4.2.6.8 and 6.1.1.4'
H H .0000 .0000 'International Tables Vol C Tables 4.2.6.8 and 6.1.1.4'
N N .0061 .0033 'International Tables Vol C Tables 4.2.6.8 and 6.1.1.4'
O O .0106 .0060 'International Tables Vol C Tables 4.2.6.8 and 6.1.1.4'

loop_
_geom_angle_atom_site_label_1
_geom_angle_atom_site_label_2
_geom_angle_atom_site_label_3
_geom_angle
C19 O3 C16 116.4(2)
C9 O6 C7 92.63(19)
C17 N1 C10 127.4(3)
C17 N1 C9 123.9(2)
C10 N1 C9 108.5(2)
C8 N2 C21 126.2(2)
C8 N2 C1 109.6(2)
C21 N2 C1 124.2(3)
C2 C1 C6 121.3(3)
C2 C1 N2 129.3(3)
C6 C1 N2 109.4(3)
C1 C2 C3 117.6(3)
C1 C2 H2 121.2
C3 C2 H2 121.2
C4 C3 C2 121.7(3)
C4 C3 H3 119.1
C2 C3 H3 119.1
C3 C4 C5 120.0(3)
C3 C4 H4 120.0
C5 C4 H4 120.0
C6 C5 C4 119.1(3)
C6 C5 H5 120.5
C4 C5 H5 120.5
C5 C6 C1 120.3(3)
C5 C6 C7 129.8(3)
C1 C6 C7 109.8(3)
O6 C7 C6 115.6(2)
O6 C7 C8 110.7(2)
C6 C7 C8 103.2(2)
O6 C7 C16 89.3(2)
C6 C7 C16 124.0(2)
C8 C7 C16 114.0(2)
O5 C8 N2 127.6(3)
O5 C8 C7 124.4(3)
N2 C8 C7 108.0(2)
N1 C9 O6 112.8(2)
N1 C9 C16 107.6(2)
O6 C9 C16 91.0(2)
N1 C9 H9 114.4
O6 C9 H9 114.4
C16 C9 H9 114.4
C11 C10 C15 121.8(3)
C11 C10 N1 128.0(3)
C15 C10 N1 110.2(3)
C10 C11 C12 117.1(3)
C10 C11 H11 121.4
C12 C11 H11 121.4
C13 C12 C11 122.1(3)
C13 C12 H12 118.9
C11 C12 H12 118.9
C12 C13 C14 120.1(3)
C12 C13 H13 119.9
C14 C13 H13 119.9
C15 C14 C13 118.6(3)
C15 C14 H14 120.7
C13 C14 H14 120.7
C14 C15 C10 120.2(3)
C14 C15 C16 130.1(3)
C10 C15 C16 109.7(3)
O3 C16 C15 115.1(2)
O3 C16 C9 113.2(2)
C15 C16 C9 103.3(2)
O3 C16 C7 117.7(2)
C15 C16 C7 116.9(2)
C9 C16 C7 85.5(2)
O2 C17 N1 121.7(3)
O2 C17 C18 123.3(3)
N1 C17 C18 114.9(3)
C17 C18 H18A 109.5
C17 C18 H18B 109.5
H18A C18 H18B 109.5
C17 C18 H18C 109.5
H18A C18 H18C 109.5
H18B C18 H18C 109.5
O4 C19 O3 121.2(3)
O4 C19 C20 127.2(3)
O3 C19 C20 111.6(3)
C19 C20 H20A 109.5
C19 C20 H20B 109.5
H20A C20 H20B 109.5
C19 C20 H20C 109.5
H20A C20 H20C 109.5
H20B C20 H20C 109.5
O1 C21 N2 119.1(3)
O1 C21 C22 123.0(3)
N2 C21 C22 117.8(3)
C21 C22 H22A 109.5
C21 C22 H22B 109.5
H22A C22 H22B 109.5
C21 C22 H22C 109.5
H22A C22 H22C 109.5
H22B C22 H22C 109.5

loop_
_geom_bond_atom_site_label_1
_geom_bond_atom_site_label_2
_geom_bond_site_symmetry_2
_geom_bond_distance
_geom_bond_publ_flag
O1 C21 . 1.200(4) ?
O2 C17 . 1.220(4) ?
O3 C19 . 1.371(4) ?
O3 C16 . 1.432(3) ?
O4 C19 . 1.207(4) ?
O5 C8 . 1.212(3) ?
O6 C9 . 1.454(3) yes
O6 C7 . 1.459(3) yes
N1 C17 . 1.376(4) ?
N1 C10 . 1.432(4) ?
N1 C9 . 1.445(4) ?
N2 C8 . 1.396(4) ?
N2 C21 . 1.426(4) ?
N2 C1 . 1.443(4) ?
C1 C2 . 1.378(4) ?
C1 C6 . 1.394(4) ?
C2 C3 . 1.398(4) ?
C2 H2 . .9300 ?
C3 C4 . 1.379(5) ?
C3 H3 . .9300 ?
C4 C5 . 1.389(5) ?
C4 H4 . .9300 ?
C5 C6 . 1.385(4) ?
C5 H5 . .9300 ?
C6 C7 . 1.488(4) ?
C7 C8 . 1.540(4) ?
C7 C16 . 1.571(4) yes
C9 C16 . 1.531(4) yes
C9 H9 . .9800 ?
C10 C11 . 1.385(4) ?
C10 C15 . 1.399(4) ?
C11 C12 . 1.396(5) ?
C11 H11 . .9300 ?
C12 C13 . 1.387(5) ?
C12 H12 . .9300 ?
C13 C14 . 1.395(4) ?
C13 H13 . .9300 ?
C14 C15 . 1.394(4) ?
C14 H14 . .9300 ?
C15 C16 . 1.502(4) ?
C17 C18 . 1.502(4) ?
C18 H18A . .9600 ?
C18 H18B . .9600 ?
C18 H18C . .9600 ?
C19 C20 . 1.482(4) ?
C20 H20A . .9600 ?
C20 H20B . .9600 ?
C20 H20C . .9600 ?
C21 C22 . 1.502(4) ?
C22 H22A . .9600 ?
C22 H22B . .9600 ?
C22 H22C . .9600 ?

loop_
_geom_hbond_atom_site_label_D
_geom_hbond_atom_site_label_H
_geom_hbond_atom_site_label_A
_geom_hbond_site_symmetry_A
_geom_hbond_distance_DH
_geom_hbond_distance_HA
_geom_hbond_distance_DA
_geom_hbond_angle_DHA
_geom_hbond_publ_flag
C14 H14 O4 1_555 .93 2.53 3.155(4) 125 yes
C18 H18B O4 1_655 .96 2.54 3.271(6) 133 yes
C20 H20B O1 2_577 .96 2.59 3.323(4) 133 yes

loop_
_geom_torsion_atom_site_label_1
_geom_torsion_atom_site_label_2
_geom_torsion_atom_site_label_3
_geom_torsion_atom_site_label_4
_geom_torsion
C8 N2 C1 C2 176.9(3)
C21 N2 C1 C2 -2.2(5)
C8 N2 C1 C6 -.5(3)
C21 N2 C1 C6 -179.5(3)
C6 C1 C2 C3 .8(4)
N2 C1 C2 C3 -176.2(3)
C1 C2 C3 C4 -.5(5)
C2 C3 C4 C5 .4(5)
C3 C4 C5 C6 -.5(5)
C4 C5 C6 C1 .8(4)
C4 C5 C6 C7 177.7(3)
C2 C1 C6 C5 -1.0(4)
N2 C1 C6 C5 176.6(2)
C2 C1 C6 C7 -178.5(3)
N2 C1 C6 C7 -.9(3)
C9 O6 C7 C6 137.6(2)
C9 O6 C7 C8 -105.7(2)
C9 O6 C7 C16 9.70(19)
C5 C6 C7 O6 -54.5(4)
C1 C6 C7 O6 122.6(3)
C5 C6 C7 C8 -175.4(3)
C1 C6 C7 C8 1.7(3)
C5 C6 C7 C16 53.2(4)
C1 C6 C7 C16 -129.6(3)
C21 N2 C8 O5 1.4(5)
C1 N2 C8 O5 -177.6(3)
C21 N2 C8 C7 -179.4(3)
C1 N2 C8 C7 1.6(3)
O6 C7 C8 O5 53.1(4)
C6 C7 C8 O5 177.2(3)
C16 C7 C8 O5 -45.7(4)
O6 C7 C8 N2 -126.2(2)
C6 C7 C8 N2 -2.0(3)
C16 C7 C8 N2 135.1(2)
C17 N1 C9 O6 -84.1(3)
C10 N1 C9 O6 90.6(3)
C17 N1 C9 C16 177.1(2)
C10 N1 C9 C16 -8.2(3)
C7 O6 C9 N1 -119.6(2)
C7 O6 C9 C16 -10.0(2)
C17 N1 C10 C11 1.9(5)
C9 N1 C10 C11 -172.6(3)
C17 N1 C10 C15 -179.4(3)
C9 N1 C10 C15 6.1(3)
C15 C10 C11 C12 1.6(4)
N1 C10 C11 C12 -179.9(3)
C10 C11 C12 C13 -.3(5)
C11 C12 C13 C14 -.1(5)
C12 C13 C14 C15 -.7(5)
C13 C14 C15 C10 1.9(4)
C13 C14 C15 C16 -177.8(3)
C11 C10 C15 C14 -2.4(4)
N1 C10 C15 C14 178.8(2)
C11 C10 C15 C16 177.3(3)
N1 C10 C15 C16 -1.4(3)
C19 O3 C16 C15 81.8(3)
C19 O3 C16 C9 -159.7(2)
C19 O3 C16 C7 -62.3(3)
C14 C15 C16 O3 -59.9(4)
C10 C15 C16 O3 120.4(3)
C14 C15 C16 C9 176.3(3)
C10 C15 C16 C9 -3.5(3)
C14 C15 C16 C7 84.6(4)
C10 C15 C16 C7 -95.2(3)
N1 C9 C16 O3 -118.1(2)
O6 C9 C16 O3 127.6(2)
N1 C9 C16 C15 7.0(3)
O6 C9 C16 C15 -107.3(2)
N1 C9 C16 C7 123.6(2)
O6 C9 C16 C7 9.26(18)
O6 C7 C16 O3 -123.1(2)
C6 C7 C16 O3 116.1(3)
C8 C7 C16 O3 -10.8(3)
O6 C7 C16 C15 93.4(3)
C6 C7 C16 C15 -27.4(4)
C8 C7 C16 C15 -154.2(2)
O6 C7 C16 C9 -9.22(18)
C6 C7 C16 C9 -130.0(3)
C8 C7 C16 C9 103.1(2)
C10 N1 C17 O2 9.3(5)
C9 N1 C17 O2 -177.0(3)
C10 N1 C17 C18 -169.6(3)
C9 N1 C17 C18 4.1(4)
C16 O3 C19 O4 2.9(4)
C16 O3 C19 C20 -178.3(2)
C8 N2 C21 O1 176.8(3)
C1 N2 C21 O1 -4.3(5)
C8 N2 C21 C22 -3.2(4)
C1 N2 C21 C22 175.7(3)
